data_4033958
loop_
_publ_author_name
'Chen, Zhengwang'
'Liang, Pei'
'Xu, Fan'
'Deng, Zhen'
'Long, Lipeng'
'Luo, Guotian'
'Ye, Min'

_publ_section_title
;
 Metal-Free Aminothiation of Alkynes: Three-Component Tandem Annulation
 toward Indolizine Thiones from 2-Alkylpyridines, Ynals, and Elemental
 Sulfur.
;
_journal_issue 19
_journal_name_full 'The Journal of organic chemistry'
_journal_page_first 12639
_journal_page_last 12647
_journal_paper_doi 10.1021/acs.joc.9b01802
_journal_volume 84
_journal_year 2019
_chemical_formula_moiety 'C17 H9 F3 N2'
_chemical_formula_sum 'C17 H9 F3 N2'
_chemical_formula_weight 298.26
_chemical_melting_point ?
_space_group_IT_number 2
_space_group_name_Hall '-P 1'
_space_group_name_H-M_alt 'P -1'
_symmetry_cell_setting triclinic
_symmetry_space_group_name_Hall '-P 1'
_symmetry_space_group_name_H-M 'P -1'
_atom_sites_solution_hydrogens geom
_atom_sites_solution_primary direct
_atom_sites_solution_secondary difmap
_audit_creation_method SHELXL-97
_cell_angle_alpha 79.853(5)
_cell_angle_beta 80.198(5)
_cell_angle_gamma 71.077(5)
_cell_formula_units_Z 2
_cell_length_a 7.431(5)
_cell_length_b 8.205(5)
_cell_length_c 12.763(5)
_cell_measurement_reflns_used 3383
_cell_measurement_temperature 293(2)
_cell_measurement_theta_max 29.3
_cell_measurement_theta_min 3.3
_cell_volume 719.2(7)
_computing_cell_refinement 'SAINT (Bruker, 1999)'
_computing_data_collection 'SMART (Bruker, 1997)'
_computing_data_reduction 'SAINT (Bruker, 1999)'
_computing_molecular_graphics 'SHELXTL-PLUS (Sheldrick, 1990)'
_computing_publication_material SHELXL-97
_computing_structure_refinement 'SHELXL-97 (Sheldrick, 1997)'
_computing_structure_solution 'SHELXS-97(Sheldrick, 1997a)'
_diffrn_ambient_temperature 293(2)
_diffrn_measured_fraction_theta_full 0.997
_diffrn_measured_fraction_theta_max 0.857
_diffrn_measurement_device_type 'Bruker SMART APEX CCD'
_diffrn_measurement_method '\w scan'
_diffrn_radiation_monochromator graphite
_diffrn_radiation_source 'fine-focus sealed tube'
_diffrn_radiation_type MoK\a
_diffrn_radiation_wavelength 0.71069
_diffrn_reflns_av_R_equivalents 0.0257
_diffrn_reflns_av_sigmaI/netI 0.0352
_diffrn_reflns_limit_h_max 9
_diffrn_reflns_limit_h_min -10
_diffrn_reflns_limit_k_max 11
_diffrn_reflns_limit_k_min -11
_diffrn_reflns_limit_l_max 16
_diffrn_reflns_limit_l_min -17
_diffrn_reflns_number 9338
_diffrn_reflns_theta_full 25.00
_diffrn_reflns_theta_max 29.32
_diffrn_reflns_theta_min 3.29
_exptl_absorpt_coefficient_mu 0.110
_exptl_absorpt_correction_T_max 0.978
_exptl_absorpt_correction_T_min 0.971
_exptl_absorpt_correction_type multi-scan
_exptl_absorpt_process_details 'SADABS (Sheldrick, 1996)'
_exptl_crystal_colour colorless
_exptl_crystal_density_diffrn 1.377
_exptl_crystal_density_method 'not measured'
_exptl_crystal_description block
_exptl_crystal_F_000 304
_exptl_crystal_size_max 0.30
_exptl_crystal_size_mid 0.22
_exptl_crystal_size_min 0.20
_refine_diff_density_max 0.126
_refine_diff_density_min -0.172
_refine_diff_density_rms 0.030
_refine_ls_extinction_method none
_refine_ls_goodness_of_fit_ref 1.111
_refine_ls_hydrogen_treatment mixed
_refine_ls_matrix_type full
_refine_ls_number_parameters 227
_refine_ls_number_reflns 3383
_refine_ls_number_restraints 18
_refine_ls_restrained_S_all 1.137
_refine_ls_R_factor_all 0.1150
_refine_ls_R_factor_gt 0.0684
_refine_ls_shift/su_max 0.000
_refine_ls_shift/su_mean 0.000
_refine_ls_structure_factor_coef Fsqd
_refine_ls_weighting_details 'calc w=1/[\s^2^(Fo^2^)+(0.0563P)^2^+0.1255P] where P=(Fo^2^+2Fc^2^)/3'
_refine_ls_weighting_scheme calc
_refine_ls_wR_factor_gt 0.1484
_refine_ls_wR_factor_ref 0.1700
_reflns_number_gt 2124
_reflns_number_total 3383
_reflns_threshold_expression >2sigma(I)
_cod_data_source_file jo9b01802_si_002.cif
_cod_data_source_block aa
_cod_depositor_comments
;
The following automatic conversions were performed:

data item '_chemical_melting_point' value 'not measured' was changed
to '?' -- the value is undefined or not given.

Automatic conversion script
Id: cif_fix_values 6909 2019-04-08 15:41:33Z antanas 
;
_cod_original_sg_symbol_Hall -P_1
_cod_database_code 4033958

loop_
_symmetry_equiv_pos_as_xyz
'x, y, z'
'-x, -y, -z'

loop_
_atom_site_label
_atom_site_type_symbol
_atom_site_fract_x
_atom_site_fract_y
_atom_site_fract_z
_atom_site_U_iso_or_equiv
_atom_site_adp_type
_atom_site_occupancy
_atom_site_symmetry_multiplicity
_atom_site_calc_flag
_atom_site_refinement_flags
_atom_site_disorder_assembly
_atom_site_disorder_group
C1 C 0.3133(5) 0.2946(4) 0.0616(2) 0.0778(8) Uani 1 1 d . . .
C2 C 0.3197(3) 0.2455(3) 0.17900(17) 0.0573(6) Uani 1 1 d . A .
C3 C 0.3668(3) 0.0725(3) 0.2212(2) 0.0668(6) Uani 1 1 d . . .
H3 H 0.3923 -0.0126 0.1766 0.080 Uiso 1 1 calc R A .
C4 C 0.3760(4) 0.0264(3) 0.3294(2) 0.0748(7) Uani 1 1 d . A .
H4 H 0.4081 -0.0903 0.3580 0.090 Uiso 1 1 calc R . .
C5 C 0.3382(3) 0.1514(3) 0.39585(18) 0.0658(6) Uani 1 1 d . . .
H5 H 0.3427 0.1188 0.4692 0.079 Uiso 1 1 calc R A .
C6 C 0.2934(3) 0.3259(2) 0.35427(16) 0.0539(5) Uani 1 1 d . A .
C7 C 0.2848(3) 0.3716(3) 0.24497(17) 0.0570(6) Uani 1 1 d . . .
H7 H 0.2554 0.4880 0.2159 0.068 Uiso 1 1 calc R A .
C8 C 0.2567(3) 0.4573(3) 0.42256(18) 0.0620(6) Uani 1 1 d . . .
C9 C 0.2262(3) 0.5678(3) 0.47824(17) 0.0633(6) Uani 1 1 d . A .
C10 C 0.1834(3) 0.7051(3) 0.54092(17) 0.0619(6) Uani 1 1 d . . .
H10 H 0.1295 0.8176 0.5085 0.074 Uiso 1 1 calc R A .
C11 C 0.2148(3) 0.6851(2) 0.64335(16) 0.0527(5) Uani 1 1 d . A .
C12 C 0.1693(3) 0.8312(2) 0.70650(16) 0.0507(5) Uani 1 1 d . . .
C13 C 0.1870(3) 0.8035(3) 0.81441(17) 0.0618(6) Uani 1 1 d . A .
H13 H 0.2271 0.6912 0.8499 0.074 Uiso 1 1 calc R . .
C14 C 0.1445(4) 0.9444(3) 0.86884(19) 0.0736(7) Uani 1 1 d . . .
H14 H 0.1557 0.9285 0.9417 0.088 Uiso 1 1 calc R A .
C15 C 0.0861(4) 1.1064(3) 0.8152(2) 0.0784(8) Uani 1 1 d . A .
H15 H 0.0552 1.2038 0.8503 0.094 Uiso 1 1 calc R . .
C16 C 0.0738(4) 1.1232(3) 0.7074(2) 0.0807(8) Uani 1 1 d . . .
H16 H 0.0356 1.2349 0.6707 0.097 Uiso 1 1 calc R A .
C17 C 0.2963(4) 0.5138(3) 0.69613(19) 0.0688(7) Uani 1 1 d . . .
N1 N 0.1129(3) 0.9904(2) 0.65219(14) 0.0669(5) Uani 1 1 d . A .
N2 N 0.3626(4) 0.3796(3) 0.74017(19) 0.1066(9) Uani 1 1 d . A .
F1B F 0.1515(16) 0.392(3) 0.0442(7) 0.124(5) Uani 0.320(14) 1 d PU A 2
F2B F 0.4758(16) 0.234(2) 0.0066(8) 0.104(4) Uani 0.320(14) 1 d PU A 2
F3B F 0.345(3) 0.1562(14) 0.0123(8) 0.127(4) Uani 0.320(14) 1 d PU A 2
F1A F 0.2353(15) 0.4683(6) 0.0321(3) 0.141(3) Uani 0.680(14) 1 d P A 1
F2A F 0.4676(12) 0.3226(16) 0.0100(6) 0.158(3) Uani 0.680(14) 1 d P A 1
F3A F 0.2155(16) 0.2223(15) 0.0215(4) 0.149(4) Uani 0.680(14) 1 d P A 1

loop_
_atom_site_aniso_label
_atom_site_aniso_U_11
_atom_site_aniso_U_22
_atom_site_aniso_U_33
_atom_site_aniso_U_23
_atom_site_aniso_U_13
_atom_site_aniso_U_12
C1 0.085(2) 0.0889(19) 0.0670(17) -0.0113(15) -0.0231(17) -0.0286(19)
C2 0.0507(14) 0.0660(13) 0.0591(13) -0.0145(10) -0.0112(10) -0.0174(10)
C3 0.0689(17) 0.0620(13) 0.0757(16) -0.0239(11) -0.0047(13) -0.0223(12)
C4 0.0832(19) 0.0524(12) 0.0837(18) -0.0043(12) -0.0073(14) -0.0175(12)
C5 0.0679(17) 0.0665(13) 0.0573(13) -0.0026(11) -0.0101(12) -0.0140(12)
C6 0.0448(13) 0.0569(11) 0.0587(13) -0.0123(10) -0.0115(10) -0.0086(9)
C7 0.0566(15) 0.0528(11) 0.0613(13) -0.0052(10) -0.0176(11) -0.0122(10)
C8 0.0585(16) 0.0671(13) 0.0597(13) -0.0146(11) -0.0124(11) -0.0121(11)
C9 0.0632(16) 0.0681(13) 0.0579(13) -0.0152(11) -0.0127(11) -0.0128(11)
C10 0.0610(16) 0.0605(12) 0.0620(14) -0.0160(10) -0.0075(12) -0.0113(11)
C11 0.0479(13) 0.0570(11) 0.0549(12) -0.0111(9) -0.0035(10) -0.0175(10)
C12 0.0415(13) 0.0564(11) 0.0537(12) -0.0109(9) -0.0049(10) -0.0127(9)
C13 0.0604(16) 0.0665(13) 0.0538(13) -0.0072(10) -0.0060(11) -0.0138(11)
C14 0.0757(19) 0.0887(17) 0.0541(14) -0.0224(12) -0.0085(12) -0.0148(14)
C15 0.080(2) 0.0722(15) 0.0817(18) -0.0326(13) -0.0193(15) -0.0046(13)
C16 0.098(2) 0.0601(13) 0.0810(18) -0.0156(12) -0.0302(16) -0.0071(13)
C17 0.092(2) 0.0579(13) 0.0638(14) -0.0113(11) -0.0070(13) -0.0316(13)
N1 0.0803(15) 0.0579(10) 0.0618(11) -0.0118(9) -0.0206(10) -0.0119(9)
N2 0.167(3) 0.0581(13) 0.0929(17) -0.0034(12) -0.0264(17) -0.0304(15)
F1B 0.102(7) 0.150(10) 0.091(5) 0.012(6) -0.055(4) 0.011(6)
F2B 0.068(5) 0.166(8) 0.052(4) -0.017(5) 0.015(3) -0.011(5)
F3B 0.190(10) 0.122(5) 0.090(4) -0.052(4) -0.022(6) -0.052(6)
F1A 0.225(7) 0.103(3) 0.077(2) 0.0092(17) -0.053(3) -0.019(3)
F2A 0.169(6) 0.248(8) 0.088(3) 0.049(4) -0.041(3) -0.131(7)
F3A 0.189(7) 0.244(8) 0.080(2) -0.018(4) -0.044(4) -0.144(7)

loop_
_atom_type_symbol
_atom_type_description
_atom_type_scat_dispersion_real
_atom_type_scat_dispersion_imag
_atom_type_scat_source
C C 0.0033 0.0016 'International Tables Vol C Tables 4.2.6.8 and 6.1.1.4'
H H 0.0000 0.0000 'International Tables Vol C Tables 4.2.6.8 and 6.1.1.4'
F F 0.0171 0.0103 'International Tables Vol C Tables 4.2.6.8 and 6.1.1.4'
N N 0.0061 0.0033 'International Tables Vol C Tables 4.2.6.8 and 6.1.1.4'

loop_
_geom_angle_atom_site_label_1
_geom_angle_atom_site_label_2
_geom_angle_atom_site_label_3
_geom_angle
F1B C1 F2B 137.3(7)
F1B C1 F3A 66.5(6)
F2B C1 F3A 98.3(11)
F1B C1 F2A 122.1(11)
F2B C1 F2A 32.5(6)
F3A C1 F2A 122.0(7)
F1B C1 F3B 106.5(7)
F2B C1 F3B 60.3(14)
F3A C1 F3B 41.8(5)
F2A C1 F3B 91.0(12)
F1B C1 F1A 44.6(7)
F2B C1 F1A 111.7(10)
F3A C1 F1A 104.8(5)
F2A C1 F1A 83.2(8)
F3B C1 F1A 132.8(6)
F1B C1 C2 109.7(5)
F2B C1 C2 112.8(6)
F3A C1 C2 114.3(3)
F2A C1 C2 113.9(4)
F3B C1 C2 111.5(5)
F1A C1 C2 113.7(3)
C3 C2 C7 120.1(2)
C3 C2 C1 119.5(2)
C7 C2 C1 120.3(2)
C4 C3 C2 119.7(2)
C4 C3 H3 120.2
C2 C3 H3 120.2
C3 C4 C5 120.5(2)
C3 C4 H4 119.8
C5 C4 H4 119.8
C4 C5 C6 120.4(2)
C4 C5 H5 119.8
C6 C5 H5 119.8
C7 C6 C5 118.79(18)
C7 C6 C8 120.27(18)
C5 C6 C8 120.9(2)
C2 C7 C6 120.43(19)
C2 C7 H7 119.8
C6 C7 H7 119.8
C9 C8 C6 179.2(2)
C8 C9 C10 177.1(2)
C11 C10 C9 124.9(2)
C11 C10 H10 117.6
C9 C10 H10 117.6
C10 C11 C17 119.13(18)
C10 C11 C12 123.60(19)
C17 C11 C12 117.27(18)
N1 C12 C13 122.47(18)
N1 C12 C11 115.93(18)
C13 C12 C11 121.60(19)
C14 C13 C12 119.1(2)
C14 C13 H13 120.5
C12 C13 H13 120.5
C15 C14 C13 119.2(2)
C15 C14 H14 120.4
C13 C14 H14 120.4
C14 C15 C16 118.3(2)
C14 C15 H15 120.9
C16 C15 H15 120.9
N1 C16 C15 124.2(2)
N1 C16 H16 117.9
C15 C16 H16 117.9
N2 C17 C11 178.1(2)
C16 N1 C12 116.8(2)
C1 F2B F3B 61.7(9)
F2B F3B C1 58.0(8)
C1 F1A F2A 46.6(4)
C1 F2A F1A 50.2(5)

loop_
_geom_bond_atom_site_label_1
_geom_bond_atom_site_label_2
_geom_bond_distance
C1 F1B 1.241(8)
C1 F2B 1.282(10)
C1 F3A 1.287(5)
C1 F2A 1.289(7)
C1 F3B 1.330(9)
C1 F1A 1.364(5)
C1 C2 1.487(3)
C2 C3 1.378(3)
C2 C7 1.380(3)
C3 C4 1.374(3)
C3 H3 0.9300
C4 C5 1.374(3)
C4 H4 0.9300
C5 C6 1.388(3)
C5 H5 0.9300
C6 C7 1.386(3)
C6 C8 1.434(3)
C7 H7 0.9300
C8 C9 1.190(3)
C9 C10 1.418(3)
C10 C11 1.339(3)
C10 H10 0.9300
C11 C17 1.431(3)
C11 C12 1.478(3)
C12 N1 1.337(3)
C12 C13 1.378(3)
C13 C14 1.375(3)
C13 H13 0.9300
C14 C15 1.353(3)
C14 H14 0.9300
C15 C16 1.374(3)
C15 H15 0.9300
C16 N1 1.328(3)
C16 H16 0.9300
C17 N2 1.138(3)
F2B F3B 1.31(3)
F1A F2A 1.762(15)

loop_
_geom_torsion_atom_site_label_1
_geom_torsion_atom_site_label_2
_geom_torsion_atom_site_label_3
_geom_torsion_atom_site_label_4
_geom_torsion
F1B C1 C2 C3 121.9(12)
F2B C1 C2 C3 -61.6(10)
F3A C1 C2 C3 49.6(8)
F2A C1 C2 C3 -97.1(7)
F3B C1 C2 C3 4.1(12)
F1A C1 C2 C3 169.9(6)
F1B C1 C2 C7 -60.2(12)
F2B C1 C2 C7 116.3(10)
F3A C1 C2 C7 -132.5(7)
F2A C1 C2 C7 80.8(7)
F3B C1 C2 C7 -178.0(11)
F1A C1 C2 C7 -12.2(6)
C7 C2 C3 C4 1.0(4)
C1 C2 C3 C4 178.9(2)
C2 C3 C4 C5 0.1(4)
C3 C4 C5 C6 -1.1(4)
C4 C5 C6 C7 0.9(3)
C4 C5 C6 C8 -179.0(2)
C3 C2 C7 C6 -1.2(3)
C1 C2 C7 C6 -179.1(2)
C5 C6 C7 C2 0.2(3)
C8 C6 C7 C2 -179.9(2)
C7 C6 C8 C9 -8(19)
C5 C6 C8 C9 172(100)
C6 C8 C9 C10 39(22)
C8 C9 C10 C11 161(5)
C9 C10 C11 C17 -0.5(3)
C9 C10 C11 C12 179.7(2)
C10 C11 C12 N1 -7.1(3)
C17 C11 C12 N1 173.06(19)
C10 C11 C12 C13 173.7(2)
C17 C11 C12 C13 -6.1(3)
N1 C12 C13 C14 0.3(3)
C11 C12 C13 C14 179.4(2)
C12 C13 C14 C15 0.1(4)
C13 C14 C15 C16 -0.7(4)
C14 C15 C16 N1 1.0(4)
C10 C11 C17 N2 160(9)
C12 C11 C17 N2 -20(9)
C15 C16 N1 C12 -0.6(4)
C13 C12 N1 C16 0.0(3)
C11 C12 N1 C16 -179.2(2)
F1B C1 F2B F3B -82.3(19)
F3A C1 F2B F3B -18.2(8)
F2A C1 F2B F3B -158.3(17)
F1A C1 F2B F3B -127.9(7)
C2 C1 F2B F3B 102.5(8)
F1B C1 F3B F2B 135.5(10)
F3A C1 F3B F2B 152.3(12)
F2A C1 F3B F2B 11.5(9)
F1A C1 F3B F2B 93.1(11)
C2 C1 F3B F2B -104.8(8)
F1B C1 F1A F2A -152.2(9)
F2B C1 F1A F2A -15.9(8)
F3A C1 F1A F2A -121.3(6)
F3B C1 F1A F2A -85.0(12)
C2 C1 F1A F2A 113.2(5)
F1B C1 F2A F1A 22.7(10)
F2B C1 F2A F1A 151.7(14)
F3A C1 F2A F1A 103.3(7)
F3B C1 F2A F1A 133.0(6)
C2 C1 F2A F1A -113.0(4)
